data_2310085
loop_
_publ_author_name
'Humble, S.G.'

_publ_section_title
;
 Establishment of an ordered phase of composition Au5 Mn2 in the
 gold-manganese system
;
_journal_name_full 'Acta Crystallographica (1,1948-23,1967)'
_journal_page_first 1485
_journal_page_last 1486
_journal_paper_doi 10.1107/S0365110X64003723
_journal_volume 17
_journal_year 1964
_chemical_formula_sum 'Au5 Mn2'
_space_group_IT_number 1
_symmetry_space_group_name_Hall 'P 1'
_symmetry_space_group_name_H-M 'P 1'
_cell_angle_alpha 90
_cell_angle_beta 97.56
_cell_angle_gamma 90
_cell_formula_units_Z 2
_cell_length_a 9.188
_cell_length_b 3.954
_cell_length_c 6.479
_cell_volume 233.332
_citation_journal_id_ASTM ACCRA9
_cod_data_source_file gold_669.cif
_cod_data_source_block Au5Mn2
_cod_original_cell_volume 233.3319
_cod_database_code 2310085

loop_
_symmetry_equiv_pos_as_xyz
x,y,z

loop_
_atom_site_label
_atom_site_type_symbol
_atom_site_fract_x
_atom_site_fract_y
_atom_site_fract_z
_atom_site_occupancy
_atom_site_U_iso_or_equiv
Au1 Au 0.4286 0 0.2858 1 0.0
Au7 Au 0.9286 0.5 0.2858 1 0.0
Mn3 Mn 0.5 0.5 0 1 0.0
Au6 Au 0.5714 0 0.7143 1 0.0
Au10 Au 0.2143 0.5 0.1429 1 0.0
Mn1 Mn 0 0 0 1 0.0
Au4 Au 0.2858 0 0.8571 1 0.0
Au2 Au 0.0714 0.5 0.7143 1 0.0
Au5 Au 0.7143 0 0.1429 1 0.0
Mn4 Mn 0.6429 0.5 0.4286 1 0.0
Mn2 Mn 0.1429 0 0.4286 1 0.0
Au8 Au 0.3571 0.5 0.5714 1 0.0
Au3 Au 0.8571 0 0.5714 1 0.0
Au9 Au 0.7857 0.5 0.8571 1 0.0
